data_7243738
loop_
_publ_author_name
'Luo, Mu-Jia'
'Ouyang, Xuan-Hui'
'Zhu, Yan-Ping'
'Li, Yang'
'Li, Jin-Heng'

_publ_section_title
;
 Metal-free electrochemical [3 + 2] heteroannulation of anilines with
 pyridines enabled by dual C--H radical aminations
;
_journal_issue 22
_journal_name_full 'Green Chemistry'
_journal_page_first 9024
_journal_page_last 9029
_journal_paper_doi 10.1039/D1GC02922C
_journal_volume 23
_journal_year 2021
_chemical_formula_moiety C15H13FN2O3
_chemical_formula_sum 'C15 H13 F N2 O3'
_chemical_formula_weight 288.27
_space_group_crystal_system monoclinic
_space_group_IT_number 14
_space_group_name_Hall '-P 2ybc'
_space_group_name_H-M_alt 'P 1 21/c 1'
_atom_sites_solution_hydrogens geom
_audit_creation_method SHELXL-2014/7
_audit_update_record
;
2021-01-17 deposited with the CCDC.	2021-10-12 downloaded from the CCDC.
;
_cell_angle_alpha 90
_cell_angle_beta 93.00(3)
_cell_angle_gamma 90
_cell_formula_units_Z 4
_cell_length_a 12.35(3)
_cell_length_b 13.16(3)
_cell_length_c 8.567(18)
_cell_measurement_reflns_used 1475
_cell_measurement_temperature 296(2)
_cell_measurement_theta_max 28.56
_cell_measurement_theta_min 2.26
_cell_volume 1390(5)
_computing_cell_refinement 'Bruker SAINT'
_computing_data_collection 'Bruker APEX2'
_computing_data_reduction 'Bruker SAINT'
_computing_molecular_graphics 'Bruker SHELXTL'
_computing_publication_material 'Bruker SHELXTL'
_computing_structure_refinement 'SHELXL-2014/7 (Sheldrick, 2014)'
_computing_structure_solution 'SHELXS-97 (Sheldrick, 2008)'
_diffrn_ambient_temperature 296(2)
_diffrn_measured_fraction_theta_full 0.967
_diffrn_measured_fraction_theta_max 0.966
_diffrn_measurement_device_type 'Bruker APEX-II CCD'
_diffrn_measurement_method '\f and \w scans'
_diffrn_radiation_type MoK\a
_diffrn_radiation_wavelength 0.71073
_diffrn_reflns_av_R_equivalents 0.2033
_diffrn_reflns_av_unetI/netI 0.2062
_diffrn_reflns_Laue_measured_fraction_full 0.967
_diffrn_reflns_Laue_measured_fraction_max 0.966
_diffrn_reflns_limit_h_max 14
_diffrn_reflns_limit_h_min -14
_diffrn_reflns_limit_k_max 15
_diffrn_reflns_limit_k_min -15
_diffrn_reflns_limit_l_max 9
_diffrn_reflns_limit_l_min -10
_diffrn_reflns_number 7959
_diffrn_reflns_point_group_measured_fraction_full 0.967
_diffrn_reflns_point_group_measured_fraction_max 0.966
_diffrn_reflns_theta_full 25.242
_diffrn_reflns_theta_max 25.494
_diffrn_reflns_theta_min 2.263
_exptl_absorpt_coefficient_mu 0.106
_exptl_absorpt_correction_type multi-scan
_exptl_absorpt_process_details sadabs
_exptl_crystal_colour yellow
_exptl_crystal_density_diffrn 1.377
_exptl_crystal_description block
_exptl_crystal_F_000 600
_exptl_crystal_size_max 0.160
_exptl_crystal_size_mid 0.150
_exptl_crystal_size_min 0.140
_exptl_transmission_factor_max 1.0000
_exptl_transmission_factor_min 0.7512
_refine_diff_density_max 0.286
_refine_diff_density_min -0.273
_refine_diff_density_rms 0.082
_refine_ls_extinction_method none
_refine_ls_goodness_of_fit_ref 1.160
_refine_ls_hydrogen_treatment constr
_refine_ls_matrix_type full
_refine_ls_number_parameters 192
_refine_ls_number_reflns 2498
_refine_ls_number_restraints 0
_refine_ls_restrained_S_all 1.160
_refine_ls_R_factor_all 0.2881
_refine_ls_R_factor_gt 0.1215
_refine_ls_shift/su_max 0.000
_refine_ls_shift/su_mean 0.000
_refine_ls_structure_factor_coef Fsqd
_refine_ls_weighting_details 'w=1/[\s^2^(Fo^2^)+(0.0694P)^2^] where P=(Fo^2^+2Fc^2^)/3'
_refine_ls_weighting_scheme calc
_refine_ls_wR_factor_gt 0.1976
_refine_ls_wR_factor_ref 0.2314
_reflns_Friedel_coverage 0.000
_reflns_number_gt 923
_reflns_number_total 2498
_reflns_threshold_expression 'I > 2\s(I)'
_cod_data_source_file d1gc02922c2.cif
_cod_data_source_block A
_cod_depositor_comments 'Adding full bibliography for 7243738.cif.'
_cod_original_sg_symbol_H-M 'P 21/c'
_cod_database_code 7243738
_shelx_shelxl_version_number 2014/7
_shelx_space_group_comment
; 
The symmetry employed for this shelxl refinement is uniquely defined 
by the following loop, which should always be used as a source of 
symmetry information in preference to the above space-group names. 
They are only intended as comments. 
;
_shelx_estimated_absorpt_t_min 0.983
_shelx_estimated_absorpt_t_max 0.985

loop_
_space_group_symop_operation_xyz
'x, y, z'
'-x, y+1/2, -z+1/2'
'-x, -y, -z'
'x, -y-1/2, z-1/2'

loop_
_atom_site_label
_atom_site_type_symbol
_atom_site_fract_x
_atom_site_fract_y
_atom_site_fract_z
_atom_site_U_iso_or_equiv
_atom_site_adp_type
_atom_site_occupancy
_atom_site_site_symmetry_order
_atom_site_calc_flag
_atom_site_refinement_flags_posn
_atom_site_refinement_flags_adp
_atom_site_refinement_flags_occupancy
_atom_site_disorder_assembly
_atom_site_disorder_group
F1 F 0.9486(3) 0.1731(3) -0.2730(4) 0.0643(12) Uani 1 1 d . . . . .
N2 N 0.6038(4) 0.2337(4) 0.0930(5) 0.0322(13) Uani 1 1 d . . . . .
N1 N 0.6452(5) 0.0686(4) 0.0384(6) 0.0471(15) Uani 1 1 d . . . . .
O1 O 0.9100(4) 0.3629(4) -0.2096(5) 0.0573(14) Uani 1 1 d . . . . .
C6 C 0.6934(5) 0.2368(5) 0.0010(7) 0.0336(16) Uani 1 1 d . . . . .
C8 C 0.5452(5) 0.3098(5) 0.1597(7) 0.0372(17) Uani 1 1 d . . . . .
H8 H 0.5645 0.3772 0.1442 0.045 Uiso 1 1 calc R U . . .
C9 C 0.5780(5) 0.1294(5) 0.1138(7) 0.0384(17) Uani 1 1 d . . . . .
C7 C 0.7537(5) 0.3187(5) -0.0561(6) 0.0371(17) Uani 1 1 d . . . . .
H7 H 0.7357 0.3858 -0.0346 0.044 Uiso 1 1 calc R U . . .
O2 O 0.3146(4) 0.0665(4) 0.4072(5) 0.0698(16) Uani 1 1 d . . . . .
C13 C 0.3383(6) 0.1536(6) 0.3700(8) 0.049(2) Uani 1 1 d . . . . .
O3 O 0.2794(4) 0.2346(3) 0.4115(5) 0.0505(13) Uani 1 1 d . . . . .
C12 C 0.4593(5) 0.2882(5) 0.2480(7) 0.0370(17) Uani 1 1 d . . . . .
H12 H 0.4201 0.3404 0.2917 0.044 Uiso 1 1 calc R U . . .
C3 C 0.8618(5) 0.1912(5) -0.1804(7) 0.0411(18) Uani 1 1 d . . . . .
C10 C 0.4890(5) 0.1069(5) 0.2049(7) 0.0466(19) Uani 1 1 d . . . . .
H10 H 0.4696 0.0394 0.2196 0.056 Uiso 1 1 calc R U . . .
C4 C 0.8052(6) 0.1119(5) -0.1260(7) 0.051(2) Uani 1 1 d . . . . .
H4 H 0.8232 0.0453 -0.1500 0.062 Uiso 1 1 calc R U . . .
C2 C 0.8398(5) 0.2955(5) -0.1447(7) 0.0401(18) Uani 1 1 d . . . . .
C11 C 0.4299(5) 0.1831(5) 0.2730(7) 0.0388(18) Uani 1 1 d . . . . .
C15 C 0.1380(6) 0.3214(6) 0.5396(8) 0.071(2) Uani 1 1 d . . . . .
H15A H 0.1922 0.3622 0.5942 0.107 Uiso 1 1 calc R U . . .
H15B H 0.0770 0.3131 0.6035 0.107 Uiso 1 1 calc R U . . .
H15C H 0.1148 0.3544 0.4436 0.107 Uiso 1 1 calc R U . . .
C14 C 0.1853(6) 0.2179(6) 0.5039(8) 0.061(2) Uani 1 1 d . . . . .
H14A H 0.2066 0.1828 0.6003 0.073 Uiso 1 1 calc R U . . .
H14B H 0.1319 0.1767 0.4459 0.073 Uiso 1 1 calc R U . . .
C5 C 0.7170(5) 0.1340(5) -0.0308(7) 0.0377(17) Uani 1 1 d . . . . .
C1 C 0.8876(6) 0.4689(5) -0.1855(8) 0.074(3) Uani 1 1 d . . . . .
H1A H 0.8160 0.4844 -0.2278 0.111 Uiso 1 1 calc R U . . .
H1B H 0.9396 0.5094 -0.2370 0.111 Uiso 1 1 calc R U . . .
H1C H 0.8921 0.4835 -0.0755 0.111 Uiso 1 1 calc R U . . .

loop_
_atom_site_aniso_label
_atom_site_aniso_U_11
_atom_site_aniso_U_22
_atom_site_aniso_U_33
_atom_site_aniso_U_23
_atom_site_aniso_U_13
_atom_site_aniso_U_12
F1 0.058(3) 0.065(3) 0.071(3) -0.001(2) 0.010(2) 0.014(2)
N2 0.038(4) 0.025(3) 0.033(3) 0.000(3) -0.012(3) 0.000(3)
N1 0.057(4) 0.036(3) 0.048(3) -0.002(3) -0.002(3) -0.001(3)
O1 0.056(3) 0.056(4) 0.060(3) 0.002(3) 0.004(3) -0.003(3)
C6 0.034(4) 0.036(5) 0.029(4) -0.004(3) -0.013(3) -0.001(4)
C8 0.048(5) 0.025(4) 0.037(4) 0.002(3) -0.011(4) -0.009(4)
C9 0.043(5) 0.031(5) 0.040(4) 0.002(4) -0.009(4) -0.002(4)
C7 0.038(4) 0.038(4) 0.034(4) -0.003(3) -0.008(4) -0.003(4)
O2 0.089(4) 0.051(3) 0.070(4) 0.001(3) 0.010(3) -0.027(3)
C13 0.057(6) 0.047(6) 0.041(4) -0.007(4) -0.015(4) -0.015(5)
O3 0.055(3) 0.051(3) 0.046(3) 0.001(2) 0.005(3) -0.014(3)
C12 0.034(4) 0.041(5) 0.035(4) -0.003(3) -0.013(3) 0.000(4)
C3 0.044(5) 0.044(5) 0.035(4) 0.005(4) -0.008(4) 0.007(4)
C10 0.058(5) 0.034(5) 0.047(4) 0.004(4) -0.008(4) -0.003(4)
C4 0.069(6) 0.036(5) 0.047(5) -0.002(4) -0.010(4) 0.009(4)
C2 0.035(5) 0.048(5) 0.036(4) 0.008(4) -0.011(4) -0.006(4)
C11 0.042(5) 0.042(5) 0.031(4) -0.001(4) -0.011(4) -0.012(4)
C15 0.069(6) 0.072(6) 0.073(5) 0.010(5) 0.012(4) 0.011(5)
C14 0.062(5) 0.076(6) 0.043(4) 0.002(4) 0.003(4) -0.020(5)
C5 0.047(5) 0.032(5) 0.034(4) 0.003(3) -0.009(4) -0.001(4)
C1 0.075(6) 0.050(6) 0.096(6) -0.001(5) 0.009(5) -0.020(5)

loop_
_atom_type_symbol
_atom_type_description
_atom_type_scat_dispersion_real
_atom_type_scat_dispersion_imag
_atom_type_scat_source
C C 0.0033 0.0016 'International Tables Vol C Tables 4.2.6.8 and 6.1.1.4'
H H 0.0000 0.0000 'International Tables Vol C Tables 4.2.6.8 and 6.1.1.4'
N N 0.0061 0.0033 'International Tables Vol C Tables 4.2.6.8 and 6.1.1.4'
O O 0.0106 0.0060 'International Tables Vol C Tables 4.2.6.8 and 6.1.1.4'
F F 0.0171 0.0103 'International Tables Vol C Tables 4.2.6.8 and 6.1.1.4'

loop_
_geom_angle_atom_site_label_1
_geom_angle_atom_site_label_2
_geom_angle_atom_site_label_3
_geom_angle
_geom_angle_site_symmetry_1
_geom_angle_site_symmetry_3
_geom_angle_publ_flag
C8 N2 C6 131.7(5) . . ?
C8 N2 C9 121.5(5) . . ?
C6 N2 C9 106.8(5) . . ?
C9 N1 C5 105.1(5) . . ?
C2 O1 C1 115.9(5) . . ?
N2 C6 C7 131.8(6) . . ?
N2 C6 C5 105.1(6) . . ?
C7 C6 C5 123.1(6) . . ?
C12 C8 N2 121.3(6) . . ?
C12 C8 H8 119.3 . . ?
N2 C8 H8 119.3 . . ?
N1 C9 C10 131.3(6) . . ?
N1 C9 N2 111.5(6) . . ?
C10 C9 N2 117.2(6) . . ?
C2 C7 C6 117.3(6) . . ?
C2 C7 H7 121.3 . . ?
C6 C7 H7 121.3 . . ?
O2 C13 O3 121.9(7) . . ?
O2 C13 C11 125.8(7) . . ?
O3 C13 C11 112.2(6) . . ?
C13 O3 C14 118.8(6) . . ?
C8 C12 C11 119.2(6) . . ?
C8 C12 H12 120.4 . . ?
C11 C12 H12 120.4 . . ?
C4 C3 F1 119.6(6) . . ?
C4 C3 C2 124.0(7) . . ?
F1 C3 C2 116.5(6) . . ?
C11 C10 C9 121.5(6) . . ?
C11 C10 H10 119.2 . . ?
C9 C10 H10 119.2 . . ?
C3 C4 C5 117.6(6) . . ?
C3 C4 H4 121.2 . . ?
C5 C4 H4 121.2 . . ?
C7 C2 O1 127.0(6) . . ?
C7 C2 C3 119.4(6) . . ?
O1 C2 C3 113.6(6) . . ?
C10 C11 C12 119.2(6) . . ?
C10 C11 C13 118.6(6) . . ?
C12 C11 C13 122.3(6) . . ?
C14 C15 H15A 109.5 . . ?
C14 C15 H15B 109.5 . . ?
H15A C15 H15B 109.5 . . ?
C14 C15 H15C 109.5 . . ?
H15A C15 H15C 109.5 . . ?
H15B C15 H15C 109.5 . . ?
O3 C14 C15 107.5(6) . . ?
O3 C14 H14A 110.2 . . ?
C15 C14 H14A 110.2 . . ?
O3 C14 H14B 110.2 . . ?
C15 C14 H14B 110.2 . . ?
H14A C14 H14B 108.5 . . ?
N1 C5 C6 111.5(6) . . ?
N1 C5 C4 129.9(6) . . ?
C6 C5 C4 118.5(6) . . ?
O1 C1 H1A 109.5 . . ?
O1 C1 H1B 109.5 . . ?
H1A C1 H1B 109.5 . . ?
O1 C1 H1C 109.5 . . ?
H1A C1 H1C 109.5 . . ?
H1B C1 H1C 109.5 . . ?

loop_
_geom_bond_atom_site_label_1
_geom_bond_atom_site_label_2
_geom_bond_distance
_geom_bond_site_symmetry_2
_geom_bond_publ_flag
F1 C3 1.388(7) . ?
N2 C8 1.377(7) . ?
N2 C6 1.391(7) . ?
N2 C9 1.423(8) . ?
N1 C9 1.342(7) . ?
N1 C5 1.390(7) . ?
O1 C2 1.378(7) . ?
O1 C1 1.438(8) . ?
C6 C7 1.413(8) . ?
C6 C5 1.413(8) . ?
C8 C12 1.364(8) . ?
C8 H8 0.9300 . ?
C9 C10 1.413(8) . ?
C7 C2 1.374(8) . ?
C7 H7 0.9300 . ?
O2 C13 1.230(8) . ?
C13 O3 1.348(8) . ?
C13 C11 1.490(9) . ?
O3 C14 1.457(7) . ?
C12 C11 1.449(8) . ?
C12 H12 0.9300 . ?
C3 C4 1.352(8) . ?
C3 C2 1.435(9) . ?
C10 C11 1.386(8) . ?
C10 H10 0.9300 . ?
C4 C5 1.425(8) . ?
C4 H4 0.9300 . ?
C15 C14 1.519(9) . ?
C15 H15A 0.9600 . ?
C15 H15B 0.9600 . ?
C15 H15C 0.9600 . ?
C14 H14A 0.9700 . ?
C14 H14B 0.9700 . ?
C1 H1A 0.9600 . ?
C1 H1B 0.9600 . ?
C1 H1C 0.9600 . ?

loop_
_geom_hbond_atom_site_label_D
_geom_hbond_atom_site_label_H
_geom_hbond_atom_site_label_A
_geom_hbond_distance_DH
_geom_hbond_distance_HA
_geom_hbond_distance_DA
_geom_hbond_angle_DHA
_geom_hbond_site_symmetry_A
C1 H1B F1 0.96 2.56 3.394(9) 145.6 2_754
C1 H1B F1 0.96 2.56 3.394(9) 145.6 2_754
C1 H1B F1 0.96 2.56 3.394(9) 145.6 2_754
C1 H1B F1 0.96 2.56 3.394(9) 145.6 2_754
C1 H1B F1 0.96 2.56 3.394(9) 145.6 2_754
C1 H1B F1 0.96 2.56 3.394(9) 145.6 2_754
C1 H1B F1 0.96 2.56 3.394(9) 145.6 2_754
C1 H1B F1 0.96 2.56 3.394(9) 145.6 2_754
C1 H1B F1 0.96 2.56 3.394(9) 145.6 2_754
C1 H1B F1 0.96 2.56 3.394(9) 145.6 2_754
C1 H1B F1 0.96 2.56 3.394(9) 145.6 2_754

loop_
_geom_torsion_atom_site_label_1
_geom_torsion_atom_site_label_2
_geom_torsion_atom_site_label_3
_geom_torsion_atom_site_label_4
_geom_torsion
_geom_torsion_site_symmetry_1
_geom_torsion_site_symmetry_2
_geom_torsion_site_symmetry_3
_geom_torsion_site_symmetry_4
_geom_torsion_publ_flag
C8 N2 C6 C7 -0.7(10) . . . . ?
C9 N2 C6 C7 -179.8(6) . . . . ?
C8 N2 C6 C5 179.7(6) . . . . ?
C9 N2 C6 C5 0.5(6) . . . . ?
C6 N2 C8 C12 -179.5(6) . . . . ?
C9 N2 C8 C12 -0.4(8) . . . . ?
C5 N1 C9 C10 -179.9(6) . . . . ?
C5 N1 C9 N2 0.9(7) . . . . ?
C8 N2 C9 N1 179.8(5) . . . . ?
C6 N2 C9 N1 -0.9(6) . . . . ?
C8 N2 C9 C10 0.5(8) . . . . ?
C6 N2 C9 C10 179.8(5) . . . . ?
N2 C6 C7 C2 179.5(6) . . . . ?
C5 C6 C7 C2 -0.9(8) . . . . ?
O2 C13 O3 C14 0.4(9) . . . . ?
C11 C13 O3 C14 178.7(5) . . . . ?
N2 C8 C12 C11 0.5(8) . . . . ?
N1 C9 C10 C11 -179.9(6) . . . . ?
N2 C9 C10 C11 -0.8(9) . . . . ?
F1 C3 C4 C5 179.7(5) . . . . ?
C2 C3 C4 C5 1.6(10) . . . . ?
C6 C7 C2 O1 -178.9(5) . . . . ?
C6 C7 C2 C3 2.6(8) . . . . ?
C1 O1 C2 C7 -2.3(9) . . . . ?
C1 O1 C2 C3 176.3(5) . . . . ?
C4 C3 C2 C7 -3.1(10) . . . . ?
F1 C3 C2 C7 178.7(5) . . . . ?
C4 C3 C2 O1 178.2(6) . . . . ?
F1 C3 C2 O1 0.0(8) . . . . ?
C9 C10 C11 C12 0.9(9) . . . . ?
C9 C10 C11 C13 -178.9(6) . . . . ?
C8 C12 C11 C10 -0.7(9) . . . . ?
C8 C12 C11 C13 179.0(6) . . . . ?
O2 C13 C11 C10 6.4(10) . . . . ?
O3 C13 C11 C10 -171.8(5) . . . . ?
O2 C13 C11 C12 -173.4(6) . . . . ?
O3 C13 C11 C12 8.4(8) . . . . ?
C13 O3 C14 C15 177.4(6) . . . . ?
C9 N1 C5 C6 -0.5(7) . . . . ?
C9 N1 C5 C4 -179.6(6) . . . . ?
N2 C6 C5 N1 0.0(6) . . . . ?
C7 C6 C5 N1 -179.7(5) . . . . ?
N2 C6 C5 C4 179.1(5) . . . . ?
C7 C6 C5 C4 -0.5(9) . . . . ?
C3 C4 C5 N1 179.2(6) . . . . ?
C3 C4 C5 C6 0.2(9) . . . . ?
